data_4072872
loop_
_publ_author_name
'Li, Xiaofei'
'Cheng, Xiaoyan'
'Song, Haibin'
'Cui, Chunming'

_publ_section_title
;
 Synthesis of HC[(CBut)(NAr)]2Al (Ar = 2,6-Pri2C6H3) and Its Reaction with
 Isocyanides, a Bulky Azide, and H2O
;
_journal_issue 4
_journal_name_full Organometallics
_journal_page_first 1039
_journal_paper_doi 10.1021/om061107j
_journal_volume 26
_journal_year 2007
_chemical_formula_sum 'C61 H87 Al N4'
_chemical_formula_weight 903.33
_chemical_name_systematic
; 
 ? 
;
_space_group_IT_number 2
_symmetry_cell_setting triclinic
_symmetry_space_group_name_Hall '-P 1'
_symmetry_space_group_name_H-M 'P -1'
_atom_sites_solution_hydrogens geom
_atom_sites_solution_primary direct
_atom_sites_solution_secondary difmap
_audit_creation_method SHELXL-97
_cell_angle_alpha 73.795(3)
_cell_angle_beta 88.767(3)
_cell_angle_gamma 83.397(3)
_cell_formula_units_Z 2
_cell_length_a 12.544(2)
_cell_length_b 14.444(3)
_cell_length_c 18.624(3)
_cell_measurement_reflns_used 2957
_cell_measurement_temperature 294(2)
_cell_measurement_theta_max 22.22
_cell_measurement_theta_min 2.77
_cell_volume 3218.6(10)
_computing_cell_refinement 'Bruker SMART'
_computing_data_collection 'Bruker SMART'
_computing_data_reduction 'Bruker SAINT'
_computing_molecular_graphics 'Bruker SHELXTL'
_computing_publication_material 'Bruker SHELXTL'
_computing_structure_refinement 'SHELXL-97 (Sheldrick, 1997)'
_computing_structure_solution 'SHELXS-97 (Sheldrick, 1990)'
_diffrn_ambient_temperature 294(2)
_diffrn_measured_fraction_theta_full 0.989
_diffrn_measured_fraction_theta_max 0.989
_diffrn_measurement_device_type 'CCD area detector'
_diffrn_measurement_method 'phi and omega scans'
_diffrn_radiation_monochromator graphite
_diffrn_radiation_source 'fine-focus sealed tube'
_diffrn_radiation_type MoK\a
_diffrn_radiation_wavelength 0.71073
_diffrn_reflns_av_R_equivalents 0.0443
_diffrn_reflns_av_sigmaI/netI 0.1294
_diffrn_reflns_limit_h_max 14
_diffrn_reflns_limit_h_min -12
_diffrn_reflns_limit_k_max 14
_diffrn_reflns_limit_k_min -17
_diffrn_reflns_limit_l_max 22
_diffrn_reflns_limit_l_min -22
_diffrn_reflns_number 16271
_diffrn_reflns_theta_full 25.02
_diffrn_reflns_theta_max 25.02
_diffrn_reflns_theta_min 1.59
_exptl_absorpt_coefficient_mu 0.066
_exptl_absorpt_correction_T_max 1.000000
_exptl_absorpt_correction_T_min 0.951417
_exptl_absorpt_correction_type multi-scan
_exptl_absorpt_process_details SADABS
_exptl_crystal_density_diffrn 0.932
_exptl_crystal_density_meas ?
_exptl_crystal_density_method 'not measured'
_exptl_crystal_F_000 988
_exptl_crystal_size_max 0.24
_exptl_crystal_size_mid 0.22
_exptl_crystal_size_min 0.16
_refine_diff_density_max 0.772
_refine_diff_density_min -0.295
_refine_diff_density_rms 0.091
_refine_ls_extinction_method none
_refine_ls_goodness_of_fit_ref 1.041
_refine_ls_hydrogen_treatment mixed
_refine_ls_matrix_type full
_refine_ls_number_parameters 621
_refine_ls_number_reflns 11213
_refine_ls_number_restraints 1
_refine_ls_restrained_S_all 1.041
_refine_ls_R_factor_all 0.1958
_refine_ls_R_factor_gt 0.0909
_refine_ls_shift/su_max 0.001
_refine_ls_shift/su_mean 0.000
_refine_ls_structure_factor_coef Fsqd
_refine_ls_weighting_details 'calc w=1/[\s^2^(Fo^2^)+(0.1500P)^2^+0.0000P] where P=(Fo^2^+2Fc^2^)/3'
_refine_ls_weighting_scheme calc
_refine_ls_wR_factor_gt 0.2276
_refine_ls_wR_factor_ref 0.2997
_reflns_number_gt 4980
_reflns_number_total 11213
_reflns_threshold_expression >2sigma(I)
_cod_data_source_file om061107jsi20061212_085507.cif
_cod_data_source_block 060509c
_cod_depositor_comments
;
The following automatic conversions were performed:

'_symmetry_cell_setting' value 'Triclinic' changed to 'triclinic'
according to /home/saulius/struct/CIF-dictionaries/cif_core.dic
dictionary named 'cif_core.dic' version 2.4.1 from
2010-06-29.

'_exptl_absorpt_correction_type' value 'MULTI-SCAN'
changed to 'multi-scan' according to
/home/saulius/struct/CIF-dictionaries/cif_core.dic dictionary named
'cif_core.dic' version 2.4.1 from 2010-06-29.

Automatic conversion script
Id: cif_fix_values 1715 2011-07-08 13:25:40Z adriana 

The following automatic conversions were performed:

'_exptl_crystal_density_meas' value 'none' was changed to '?' - the
value is perceived as not measured.

Automatic conversion script
Id: cif_fix_values 3008 2015-01-20 13:52:24Z robertas 
;
_cod_original_cell_volume 3218.6(9)
_cod_original_sg_symbol_H-M P-1
_cod_database_code 4072872

loop_
_symmetry_equiv_pos_as_xyz
'x, y, z'
'-x, -y, -z'

loop_
_atom_site_label
_atom_site_type_symbol
_atom_site_fract_x
_atom_site_fract_y
_atom_site_fract_z
_atom_site_U_iso_or_equiv
_atom_site_adp_type
_atom_site_occupancy
_atom_site_symmetry_multiplicity
_atom_site_calc_flag
_atom_site_refinement_flags
Al1 Al 0.17535(9) 0.31727(10) 0.27674(7) 0.0334(4) Uani 1 1 d .
N1 N 0.0450(2) 0.2585(3) 0.29522(19) 0.0349(9) Uani 1 1 d .
N2 N 0.2748(2) 0.2121(3) 0.3291(2) 0.0374(9) Uani 1 1 d .
N3 N 0.1936(3) 0.3829(3) 0.17951(19) 0.0377(9) Uani 1 1 d .
N4 N 0.1724(3) 0.5099(3) 0.3211(2) 0.0439(10) Uani 1 1 d .
C1 C -0.0529(3) 0.3264(3) 0.2891(2) 0.0386(11) Uani 1 1 d .
C2 C -0.1069(3) 0.3663(4) 0.2199(3) 0.0450(12) Uani 1 1 d .
C3 C -0.2004(4) 0.4305(4) 0.2191(3) 0.0640(16) Uani 1 1 d .
H3 H -0.2378 0.4582 0.1742 0.077 Uiso 1 1 calc R
C4 C -0.2382(4) 0.4535(4) 0.2818(4) 0.0677(17) Uani 1 1 d .
H4 H -0.3020 0.4939 0.2801 0.081 Uiso 1 1 calc R
C5 C -0.1817(4) 0.4168(4) 0.3467(3) 0.0628(15) Uani 1 1 d .
H5 H -0.2074 0.4341 0.3889 0.075 Uiso 1 1 calc R
C6 C -0.0873(3) 0.3546(4) 0.3531(3) 0.0474(13) Uani 1 1 d .
C7 C -0.0743(4) 0.3432(4) 0.1475(3) 0.0522(14) Uani 1 1 d .
H7 H -0.0095 0.2965 0.1574 0.063 Uiso 1 1 calc R
C8 C -0.1625(4) 0.2974(5) 0.1166(3) 0.0736(18) Uani 1 1 d .
H8A H -0.1812 0.2415 0.1544 0.110 Uiso 1 1 calc R
H8B H -0.1362 0.2783 0.0735 0.110 Uiso 1 1 calc R
H8C H -0.2248 0.3440 0.1028 0.110 Uiso 1 1 calc R
C9 C -0.0480(4) 0.4344(4) 0.0876(3) 0.0674(17) Uani 1 1 d .
H9A H -0.1122 0.4786 0.0736 0.101 Uiso 1 1 calc R
H9B H -0.0192 0.4166 0.0445 0.101 Uiso 1 1 calc R
H9C H 0.0038 0.4652 0.1072 0.101 Uiso 1 1 calc R
C10 C -0.0263(4) 0.3209(5) 0.4268(3) 0.0634(16) Uani 1 1 d .
H10 H 0.0473 0.2966 0.4172 0.076 Uiso 1 1 calc R
C11 C -0.0755(8) 0.2396(6) 0.4830(4) 0.135(3) Uani 1 1 d .
H11A H -0.1507 0.2585 0.4875 0.202 Uiso 1 1 calc R
H11B H -0.0408 0.2269 0.5308 0.202 Uiso 1 1 calc R
H11C H -0.0659 0.1820 0.4664 0.202 Uiso 1 1 calc R
C12 C -0.0215(5) 0.4028(5) 0.4622(3) 0.0839(19) Uani 1 1 d .
H12A H 0.0088 0.4554 0.4275 0.126 Uiso 1 1 calc R
H12B H 0.0225 0.3801 0.5066 0.126 Uiso 1 1 calc R
H12C H -0.0926 0.4248 0.4750 0.126 Uiso 1 1 calc R
C13 C 0.0477(3) 0.1613(4) 0.3138(2) 0.0405(11) Uani 1 1 d .
C14 C -0.0499(3) 0.1025(4) 0.3163(3) 0.0509(14) Uani 1 1 d .
C15 C -0.0422(5) 0.0652(5) 0.2468(4) 0.0822(19) Uani 1 1 d .
H15A H -0.1066 0.0377 0.2415 0.123 Uiso 1 1 calc R
H15B H 0.0183 0.0165 0.2520 0.123 Uiso 1 1 calc R
H15C H -0.0333 0.1181 0.2034 0.123 Uiso 1 1 calc R
C16 C -0.0411(5) 0.0143(5) 0.3855(4) 0.089(2) Uani 1 1 d .
H16A H -0.0309 0.0351 0.4293 0.133 Uiso 1 1 calc R
H16B H 0.0189 -0.0309 0.3802 0.133 Uiso 1 1 calc R
H16C H -0.1058 -0.0164 0.3903 0.133 Uiso 1 1 calc R
C17 C -0.1629(4) 0.1552(4) 0.3188(3) 0.0673(17) Uani 1 1 d .
H17A H -0.1745 0.2098 0.2753 0.101 Uiso 1 1 calc R
H17B H -0.1695 0.1773 0.3629 0.101 Uiso 1 1 calc R
H17C H -0.2153 0.1115 0.3197 0.101 Uiso 1 1 calc R
C18 C 0.1461(3) 0.1030(4) 0.3302(3) 0.0471(12) Uani 1 1 d .
H18 H 0.1421 0.0389 0.3305 0.056 Uiso 1 1 calc R
C19 C 0.2489(3) 0.1206(3) 0.3462(3) 0.0414(11) Uani 1 1 d .
C20 C 0.3214(4) 0.0261(4) 0.3844(4) 0.0695(17) Uani 1 1 d .
C21 C 0.2638(6) -0.0311(7) 0.4535(5) 0.163(5) Uani 1 1 d .
H21A H 0.3090 -0.0890 0.4783 0.244 Uiso 1 1 calc R
H21B H 0.1979 -0.0482 0.4382 0.244 Uiso 1 1 calc R
H21C H 0.2484 0.0083 0.4872 0.244 Uiso 1 1 calc R
C22 C 0.3414(6) -0.0325(6) 0.3278(6) 0.144(4) Uani 1 1 d .
H22A H 0.3568 0.0099 0.2799 0.216 Uiso 1 1 calc R
H22B H 0.2786 -0.0630 0.3236 0.216 Uiso 1 1 calc R
H22C H 0.4012 -0.0813 0.3442 0.216 Uiso 1 1 calc R
C23 C 0.4328(4) 0.0348(4) 0.4137(4) 0.0790(19) Uani 1 1 d .
H23A H 0.4730 0.0718 0.3735 0.119 Uiso 1 1 calc R
H23B H 0.4705 -0.0289 0.4333 0.119 Uiso 1 1 calc R
H23C H 0.4243 0.0668 0.4526 0.119 Uiso 1 1 calc R
C24 C 0.3750(3) 0.2393(3) 0.3530(3) 0.0424(12) Uani 1 1 d .
C25 C 0.3789(4) 0.2575(4) 0.4221(3) 0.0542(14) Uani 1 1 d .
C26 C 0.4738(4) 0.2857(5) 0.4440(3) 0.0763(19) Uani 1 1 d .
H26 H 0.4777 0.2980 0.4902 0.092 Uiso 1 1 calc R
C27 C 0.5597(4) 0.2950(5) 0.3981(4) 0.084(2) Uani 1 1 d .
H27 H 0.6223 0.3131 0.4133 0.101 Uiso 1 1 calc R
C28 C 0.5553(4) 0.2778(5) 0.3291(4) 0.0729(18) Uani 1 1 d .
H28 H 0.6150 0.2849 0.2985 0.087 Uiso 1 1 calc R
C29 C 0.4638(3) 0.2501(4) 0.3044(3) 0.0515(13) Uani 1 1 d .
C30 C 0.4676(4) 0.2293(5) 0.2286(3) 0.0757(19) Uani 1 1 d .
H30 H 0.3948 0.2211 0.2154 0.091 Uiso 1 1 calc R
C31 C 0.5403(8) 0.1359(7) 0.2306(5) 0.141(3) Uani 1 1 d .
H31A H 0.6058 0.1347 0.2567 0.211 Uiso 1 1 calc R
H31B H 0.5563 0.1338 0.1804 0.211 Uiso 1 1 calc R
H31C H 0.5044 0.0809 0.2559 0.211 Uiso 1 1 calc R
C32 C 0.5087(5) 0.3093(6) 0.1655(4) 0.106(3) Uani 1 1 d .
H32A H 0.4679 0.3703 0.1638 0.159 Uiso 1 1 calc R
H32B H 0.5010 0.2949 0.1187 0.159 Uiso 1 1 calc R
H32C H 0.5830 0.3130 0.1743 0.159 Uiso 1 1 calc R
C33 C 0.2842(4) 0.2525(6) 0.4759(3) 0.081(2) Uani 1 1 d .
H33 H 0.2208 0.2382 0.4528 0.098 Uiso 1 1 calc R
C34 C 0.3134(8) 0.1706(8) 0.5531(5) 0.156(4) Uani 1 1 d .
H34A H 0.3657 0.1914 0.5803 0.234 Uiso 1 1 calc R
H34B H 0.3422 0.1112 0.5428 0.234 Uiso 1 1 calc R
H34C H 0.2498 0.1602 0.5825 0.234 Uiso 1 1 calc R
C35 C 0.2587(6) 0.3433(6) 0.4982(4) 0.114(3) Uani 1 1 d .
H35A H 0.3207 0.3565 0.5214 0.171 Uiso 1 1 calc R
H35B H 0.2006 0.3361 0.5330 0.171 Uiso 1 1 calc R
H35C H 0.2382 0.3961 0.4548 0.171 Uiso 1 1 calc R
C36 C 0.2434(3) 0.3894(4) 0.1107(2) 0.0408(11) Uani 1 1 d .
C37 C 0.2525(4) 0.3214(4) 0.0700(3) 0.0504(13) Uani 1 1 d .
C38 C 0.3107(4) 0.3426(5) 0.0042(3) 0.0665(16) Uani 1 1 d .
H38 H 0.3191 0.2976 -0.0233 0.080 Uiso 1 1 calc R
C39 C 0.3570(4) 0.4286(5) -0.0219(3) 0.0690(17) Uani 1 1 d .
H39 H 0.3943 0.4411 -0.0667 0.083 Uiso 1 1 calc R
C40 C 0.3472(4) 0.4953(5) 0.0191(3) 0.0627(16) Uani 1 1 d .
H40 H 0.3793 0.5524 0.0028 0.075 Uiso 1 1 calc R
C41 C 0.2891(4) 0.4763(4) 0.0849(2) 0.0469(12) Uani 1 1 d .
C42 C 0.2710(4) 0.5369(4) 0.1401(3) 0.0532(14) Uani 1 1 d .
C43 C 0.3747(4) 0.5318(5) 0.1846(3) 0.083(2) Uani 1 1 d .
H43A H 0.3893 0.4685 0.2190 0.125 Uiso 1 1 calc R
H43B H 0.3661 0.5797 0.2118 0.125 Uiso 1 1 calc R
H43C H 0.4335 0.5442 0.1506 0.125 Uiso 1 1 calc R
C44 C 0.2318(6) 0.6432(4) 0.1005(3) 0.090(2) Uani 1 1 d .
H44A H 0.2850 0.6706 0.0657 0.135 Uiso 1 1 calc R
H44B H 0.2202 0.6790 0.1369 0.135 Uiso 1 1 calc R
H44C H 0.1658 0.6465 0.0743 0.135 Uiso 1 1 calc R
C45 C 0.2004(5) 0.2270(5) 0.0949(3) 0.0668(16) Uani 1 1 d .
H45 H 0.1633 0.2264 0.1419 0.080 Uiso 1 1 calc R
C46 C 0.2815(6) 0.1358(5) 0.1104(4) 0.112(3) Uani 1 1 d .
H46A H 0.2438 0.0794 0.1215 0.169 Uiso 1 1 calc R
H46B H 0.3263 0.1330 0.1522 0.169 Uiso 1 1 calc R
H46C H 0.3251 0.1379 0.0671 0.169 Uiso 1 1 calc R
C47 C 0.1175(5) 0.2205(6) 0.0394(4) 0.097(2) Uani 1 1 d .
H47A H 0.0746 0.2821 0.0219 0.145 Uiso 1 1 calc R
H47B H 0.0722 0.1718 0.0632 0.145 Uiso 1 1 calc R
H47C H 0.1529 0.2036 -0.0021 0.145 Uiso 1 1 calc R
C48 C 0.1833(4) 0.4833(4) 0.1904(2) 0.0399(11) Uani 1 1 d D
C49 C 0.1775(3) 0.4556(3) 0.2772(2) 0.0366(11) Uani 1 1 d .
C50 C 0.1730(4) 0.6131(4) 0.2951(3) 0.0515(13) Uani 1 1 d .
C51 C 0.2657(4) 0.6511(5) 0.3125(3) 0.0655(16) Uani 1 1 d .
C52 C 0.2672(6) 0.7520(5) 0.2847(5) 0.100(2) Uani 1 1 d .
H52 H 0.3285 0.7789 0.2921 0.121 Uiso 1 1 calc R
C53 C 0.1813(7) 0.8121(5) 0.2470(5) 0.110(3) Uani 1 1 d .
H53 H 0.1849 0.8786 0.2290 0.132 Uiso 1 1 calc R
C54 C 0.0912(6) 0.7740(5) 0.2363(4) 0.094(2) Uani 1 1 d .
H54 H 0.0324 0.8154 0.2123 0.113 Uiso 1 1 calc R
C55 C 0.0837(4) 0.6737(4) 0.2603(3) 0.0615(15) Uani 1 1 d .
C56 C -0.0234(4) 0.6362(4) 0.2521(3) 0.0593(14) Uani 1 1 d .
H56 H -0.0107 0.5654 0.2638 0.071 Uiso 1 1 calc R
C57 C -0.1038(5) 0.6617(5) 0.3100(4) 0.093(2) Uani 1 1 d .
H57A H -0.0787 0.6269 0.3596 0.140 Uiso 1 1 calc R
H57B H -0.1729 0.6438 0.3017 0.140 Uiso 1 1 calc R
H57C H -0.1094 0.7302 0.3045 0.140 Uiso 1 1 calc R
C58 C -0.0733(5) 0.6745(5) 0.1741(3) 0.0821(19) Uani 1 1 d .
H58A H -0.0886 0.7438 0.1619 0.123 Uiso 1 1 calc R
H58B H -0.1386 0.6462 0.1728 0.123 Uiso 1 1 calc R
H58C H -0.0240 0.6575 0.1384 0.123 Uiso 1 1 calc R
C59 C 0.3553(4) 0.5881(5) 0.3609(3) 0.0660(16) Uani 1 1 d .
H59 H 0.3539 0.5215 0.3581 0.079 Uiso 1 1 calc R
C60 C 0.3345(6) 0.5891(6) 0.4417(4) 0.103(2) Uani 1 1 d .
H60A H 0.3358 0.6537 0.4457 0.154 Uiso 1 1 calc R
H60B H 0.3892 0.5462 0.4736 0.154 Uiso 1 1 calc R
H60C H 0.2656 0.5679 0.4565 0.154 Uiso 1 1 calc R
C61 C 0.4687(5) 0.6167(6) 0.3404(4) 0.105(3) Uani 1 1 d .
H61A H 0.4830 0.6175 0.2894 0.158 Uiso 1 1 calc R
H61B H 0.5204 0.5704 0.3727 0.158 Uiso 1 1 calc R
H61C H 0.4734 0.6800 0.3463 0.158 Uiso 1 1 calc R
H48A H 0.116(2) 0.523(3) 0.175(2) 0.058(14) Uiso 1 1 d D

loop_
_atom_site_aniso_label
_atom_site_aniso_U_11
_atom_site_aniso_U_22
_atom_site_aniso_U_33
_atom_site_aniso_U_23
_atom_site_aniso_U_13
_atom_site_aniso_U_12
Al1 0.0257(6) 0.0410(9) 0.0336(7) -0.0103(6) -0.0022(5) -0.0043(5)
N1 0.0268(18) 0.039(3) 0.036(2) -0.0054(18) -0.0037(15) -0.0033(16)
N2 0.0243(18) 0.042(3) 0.046(2) -0.0135(19) -0.0100(15) 0.0006(16)
N3 0.038(2) 0.041(2) 0.037(2) -0.0144(18) 0.0008(16) -0.0066(16)
N4 0.042(2) 0.048(3) 0.048(2) -0.025(2) -0.0019(18) -0.0026(18)
C1 0.022(2) 0.043(3) 0.043(3) 0.002(2) -0.0014(19) -0.0044(19)
C2 0.028(2) 0.055(3) 0.044(3) -0.001(2) -0.005(2) -0.007(2)
C3 0.037(3) 0.070(4) 0.073(4) -0.003(3) -0.014(3) 0.006(3)
C4 0.035(3) 0.076(4) 0.083(4) -0.013(4) 0.002(3) 0.008(3)
C5 0.043(3) 0.075(4) 0.071(4) -0.023(3) 0.012(3) -0.001(3)
C6 0.035(3) 0.055(3) 0.048(3) -0.009(3) 0.005(2) -0.001(2)
C7 0.040(3) 0.066(4) 0.041(3) 0.000(3) -0.014(2) -0.007(2)
C8 0.063(4) 0.094(5) 0.061(4) -0.010(3) -0.022(3) -0.021(3)
C9 0.058(3) 0.084(5) 0.050(3) 0.001(3) -0.008(3) -0.017(3)
C10 0.060(3) 0.086(5) 0.047(3) -0.027(3) 0.007(3) 0.000(3)
C11 0.237(10) 0.089(6) 0.068(5) 0.011(4) -0.032(6) -0.054(6)
C12 0.096(5) 0.095(5) 0.068(4) -0.032(4) 0.006(3) -0.019(4)
C13 0.037(3) 0.041(3) 0.040(3) -0.005(2) -0.006(2) -0.008(2)
C14 0.039(3) 0.050(3) 0.058(3) 0.002(3) -0.008(2) -0.019(2)
C15 0.068(4) 0.087(5) 0.105(5) -0.038(4) -0.015(3) -0.028(3)
C16 0.065(4) 0.070(5) 0.110(5) 0.020(4) -0.009(3) -0.030(3)
C17 0.036(3) 0.075(4) 0.085(4) -0.006(3) -0.003(3) -0.025(3)
C18 0.039(3) 0.037(3) 0.065(3) -0.013(3) -0.012(2) -0.001(2)
C19 0.038(2) 0.034(3) 0.049(3) -0.008(2) -0.014(2) 0.003(2)
C20 0.054(3) 0.048(4) 0.099(5) -0.009(3) -0.033(3) 0.005(3)
C21 0.097(6) 0.128(8) 0.182(9) 0.099(7) -0.047(6) -0.024(5)
C22 0.110(6) 0.091(6) 0.257(11) -0.108(7) -0.102(7) 0.047(5)
C23 0.067(4) 0.061(4) 0.098(5) -0.012(4) -0.047(3) 0.023(3)
C24 0.029(2) 0.047(3) 0.052(3) -0.015(2) -0.010(2) -0.001(2)
C25 0.038(3) 0.076(4) 0.054(3) -0.027(3) -0.013(2) -0.002(2)
C26 0.052(3) 0.115(6) 0.078(4) -0.051(4) -0.015(3) -0.016(3)
C27 0.040(3) 0.131(6) 0.097(5) -0.050(5) -0.014(3) -0.026(3)
C28 0.036(3) 0.105(5) 0.086(4) -0.035(4) 0.000(3) -0.021(3)
C29 0.029(2) 0.069(4) 0.058(3) -0.022(3) -0.005(2) -0.003(2)
C30 0.037(3) 0.126(6) 0.075(4) -0.046(4) 0.004(3) -0.009(3)
C31 0.196(10) 0.130(8) 0.123(7) -0.083(6) 0.040(6) -0.011(7)
C32 0.073(4) 0.152(8) 0.077(5) -0.017(5) 0.015(4) 0.011(4)
C33 0.050(3) 0.148(7) 0.058(4) -0.049(4) -0.007(3) -0.003(4)
C34 0.172(9) 0.157(9) 0.115(7) -0.013(7) 0.040(6) 0.011(7)
C35 0.134(7) 0.117(7) 0.094(5) -0.048(5) 0.031(5) 0.016(5)
C36 0.035(2) 0.054(3) 0.033(3) -0.013(2) 0.002(2) -0.004(2)
C37 0.049(3) 0.064(4) 0.041(3) -0.020(3) 0.001(2) -0.003(3)
C38 0.062(3) 0.093(5) 0.050(3) -0.035(3) 0.010(3) 0.001(3)
C39 0.058(3) 0.106(6) 0.044(3) -0.024(4) 0.018(3) -0.007(3)
C40 0.054(3) 0.087(5) 0.045(3) -0.011(3) 0.010(2) -0.018(3)
C41 0.045(3) 0.059(4) 0.035(3) -0.011(3) 0.007(2) -0.008(2)
C42 0.057(3) 0.060(4) 0.047(3) -0.017(3) 0.008(2) -0.020(3)
C43 0.060(4) 0.137(6) 0.080(4) -0.061(4) 0.019(3) -0.047(4)
C44 0.144(6) 0.052(4) 0.072(4) -0.011(3) 0.032(4) -0.025(4)
C45 0.080(4) 0.078(5) 0.056(3) -0.038(3) 0.007(3) -0.017(3)
C46 0.144(7) 0.072(5) 0.125(7) -0.037(5) -0.047(5) 0.004(5)
C47 0.090(5) 0.112(6) 0.105(5) -0.052(5) -0.014(4) -0.028(4)
C48 0.041(3) 0.039(3) 0.039(3) -0.010(2) 0.003(2) -0.007(2)
C49 0.026(2) 0.047(3) 0.035(3) -0.010(2) -0.0001(18) -0.0036(19)
C50 0.056(3) 0.052(4) 0.053(3) -0.027(3) -0.002(2) -0.003(3)
C51 0.061(3) 0.065(4) 0.084(4) -0.043(3) -0.010(3) -0.006(3)
C52 0.094(5) 0.058(5) 0.164(7) -0.051(5) -0.025(5) -0.011(4)
C53 0.118(6) 0.049(5) 0.169(8) -0.038(5) -0.034(6) -0.009(4)
C54 0.090(5) 0.061(5) 0.139(7) -0.045(5) -0.029(4) 0.012(4)
C55 0.065(4) 0.055(4) 0.069(4) -0.026(3) -0.011(3) 0.001(3)
C56 0.061(3) 0.053(4) 0.061(4) -0.017(3) -0.010(3) 0.009(3)
C57 0.087(5) 0.100(6) 0.098(5) -0.041(4) 0.012(4) 0.005(4)
C58 0.078(4) 0.086(5) 0.074(4) -0.009(4) -0.015(3) -0.004(3)
C59 0.056(3) 0.076(4) 0.081(4) -0.043(4) -0.008(3) -0.012(3)
C60 0.098(5) 0.134(7) 0.093(5) -0.060(5) -0.016(4) -0.008(5)
C61 0.063(4) 0.133(7) 0.135(7) -0.056(5) -0.007(4) -0.024(4)

loop_
_atom_type_symbol
_atom_type_description
_atom_type_scat_dispersion_real
_atom_type_scat_dispersion_imag
_atom_type_scat_source
C C 0.0033 0.0016 'International Tables Vol C Tables 4.2.6.8 and 6.1.1.4'
H H 0.0000 0.0000 'International Tables Vol C Tables 4.2.6.8 and 6.1.1.4'
N N 0.0061 0.0033 'International Tables Vol C Tables 4.2.6.8 and 6.1.1.4'
Al Al 0.0645 0.0514 'International Tables Vol C Tables 4.2.6.8 and 6.1.1.4'

loop_
_geom_angle_atom_site_label_1
_geom_angle_atom_site_label_2
_geom_angle_atom_site_label_3
_geom_angle
N3 Al1 N2 122.27(16)
N3 Al1 N1 114.09(15)
N2 Al1 N1 100.36(16)
N3 Al1 C49 75.19(18)
N2 Al1 C49 124.80(17)
N1 Al1 C49 120.23(17)
C13 N1 C1 124.8(3)
C13 N1 Al1 120.1(3)
C1 N1 Al1 115.1(3)
C19 N2 C24 124.3(4)
C19 N2 Al1 120.3(3)
C24 N2 Al1 115.3(3)
C36 N3 C48 106.7(3)
C36 N3 Al1 150.3(3)
C48 N3 Al1 96.9(2)
C49 N4 C50 123.0(4)
C6 C1 C2 121.3(4)
C6 C1 N1 118.0(4)
C2 C1 N1 120.6(4)
C3 C2 C1 116.9(5)
C3 C2 C7 117.8(4)
C1 C2 C7 125.3(4)
C4 C3 C2 122.2(5)
C5 C4 C3 119.2(5)
C4 C5 C6 123.0(5)
C5 C6 C1 117.2(4)
C5 C6 C10 119.6(5)
C1 C6 C10 123.3(4)
C2 C7 C9 111.2(5)
C2 C7 C8 112.1(4)
C9 C7 C8 108.9(4)
C12 C10 C6 111.8(5)
C12 C10 C11 107.9(5)
C6 C10 C11 112.4(5)
N1 C13 C18 119.8(4)
N1 C13 C14 126.6(4)
C18 C13 C14 113.5(4)
C15 C14 C16 108.0(5)
C15 C14 C17 108.6(4)
C16 C14 C17 105.6(4)
C15 C14 C13 106.4(4)
C16 C14 C13 110.1(4)
C17 C14 C13 117.8(4)
C19 C18 C13 133.5(5)
N2 C19 C18 120.2(4)
N2 C19 C20 127.4(4)
C18 C19 C20 112.4(4)
C22 C20 C21 110.7(7)
C22 C20 C23 106.3(5)
C21 C20 C23 104.8(5)
C22 C20 C19 107.8(5)
C21 C20 C19 108.9(5)
C23 C20 C19 118.3(5)
C25 C24 C29 121.2(4)
C25 C24 N2 118.9(4)
C29 C24 N2 119.9(4)
C24 C25 C26 118.8(5)
C24 C25 C33 124.1(4)
C26 C25 C33 117.1(5)
C27 C26 C25 120.3(5)
C26 C27 C28 120.8(5)
C27 C28 C29 121.5(5)
C28 C29 C24 117.4(5)
C28 C29 C30 117.8(5)
C24 C29 C30 124.7(4)
C29 C30 C32 114.2(6)
C29 C30 C31 111.6(5)
C32 C30 C31 106.4(5)
C35 C33 C25 112.4(6)
C35 C33 C34 104.3(6)
C25 C33 C34 110.5(5)
C37 C36 C41 120.7(4)
C37 C36 N3 128.1(4)
C41 C36 N3 111.2(4)
C38 C37 C36 117.4(5)
C38 C37 C45 120.3(5)
C36 C37 C45 122.3(4)
C37 C38 C39 122.4(5)
C40 C39 C38 119.5(5)
C39 C40 C41 119.3(5)
C40 C41 C36 120.6(5)
C40 C41 C42 128.5(5)
C36 C41 C42 110.8(4)
C41 C42 C44 111.6(4)
C41 C42 C43 110.7(4)
C44 C42 C43 109.5(5)
C41 C42 C48 100.2(4)
C44 C42 C48 112.6(4)
C43 C42 C48 111.9(4)
C47 C45 C37 112.4(5)
C47 C45 C46 108.7(5)
C37 C45 C46 113.4(5)
N3 C48 C49 99.2(3)
N3 C48 C42 105.7(4)
C49 C48 C42 127.2(4)
N4 C49 C48 129.6(4)
N4 C49 Al1 142.0(3)
C48 C49 Al1 88.3(3)
C55 C50 C51 121.5(5)
C55 C50 N4 121.5(4)
C51 C50 N4 116.8(5)
C52 C51 C50 116.5(5)
C52 C51 C59 121.4(5)
C50 C51 C59 122.1(5)
C53 C52 C51 122.2(6)
C54 C53 C52 119.5(7)
C53 C54 C55 122.1(7)
C50 C55 C54 117.9(5)
C50 C55 C56 122.7(5)
C54 C55 C56 119.3(5)
C58 C56 C55 114.2(5)
C58 C56 C57 109.5(5)
C55 C56 C57 109.4(5)
C51 C59 C60 108.7(5)
C51 C59 C61 115.7(5)
C60 C59 C61 108.1(5)

loop_
_geom_bond_atom_site_label_1
_geom_bond_atom_site_label_2
_geom_bond_distance
Al1 N3 1.818(4)
Al1 N2 1.899(4)
Al1 N1 1.909(3)
Al1 C49 2.003(5)
N1 C13 1.346(6)
N1 C1 1.467(5)
N2 C19 1.346(6)
N2 C24 1.473(5)
N3 C36 1.397(5)
N3 C48 1.511(6)
N4 C49 1.278(5)
N4 C50 1.434(6)
C1 C6 1.407(6)
C1 C2 1.409(6)
C2 C3 1.407(7)
C2 C7 1.514(7)
C3 C4 1.363(8)
C4 C5 1.355(7)
C5 C6 1.388(7)
C6 C10 1.515(7)
C7 C9 1.534(7)
C7 C8 1.551(7)
C10 C12 1.513(8)
C10 C11 1.519(9)
C13 C18 1.399(6)
C13 C14 1.561(6)
C14 C15 1.532(8)
C14 C16 1.533(7)
C14 C17 1.536(7)
C18 C19 1.397(6)
C19 C20 1.548(7)
C20 C22 1.526(9)
C20 C21 1.539(10)
C20 C23 1.542(7)
C24 C25 1.387(6)
C24 C29 1.415(6)
C25 C26 1.405(7)
C25 C33 1.532(7)
C26 C27 1.357(8)
C27 C28 1.377(8)
C28 C29 1.385(7)
C29 C30 1.522(7)
C30 C32 1.529(9)
C30 C31 1.530(10)
C33 C35 1.483(9)
C33 C34 1.605(10)
C36 C37 1.393(7)
C36 C41 1.397(7)
C37 C38 1.389(7)
C37 C45 1.530(7)
C38 C39 1.391(8)
C39 C40 1.380(8)
C40 C41 1.389(6)
C41 C42 1.524(7)
C42 C44 1.533(8)
C42 C43 1.542(7)
C42 C48 1.559(6)
C45 C47 1.511(8)
C45 C46 1.531(9)
C48 C49 1.556(6)
C50 C55 1.390(7)
C50 C51 1.421(7)
C51 C52 1.406(8)
C51 C59 1.502(8)
C52 C53 1.374(9)
C53 C54 1.355(9)
C54 C55 1.405(8)
C55 C56 1.531(7)
C56 C58 1.522(7)
C56 C57 1.550(8)
C59 C60 1.524(8)
C59 C61 1.537(8)

loop_
_geom_torsion_atom_site_label_1
_geom_torsion_atom_site_label_2
_geom_torsion_atom_site_label_3
_geom_torsion_atom_site_label_4
_geom_torsion
N3 Al1 N1 C13 110.6(3)
N2 Al1 N1 C13 -22.0(4)
C49 Al1 N1 C13 -163.1(3)
N3 Al1 N1 C1 -70.6(3)
N2 Al1 N1 C1 156.8(3)
C49 Al1 N1 C1 15.7(4)
N3 Al1 N2 C19 -107.9(4)
N1 Al1 N2 C19 19.4(4)
C49 Al1 N2 C19 158.1(3)
N3 Al1 N2 C24 76.3(3)
N1 Al1 N2 C24 -156.4(3)
C49 Al1 N2 C24 -17.8(4)
N2 Al1 N3 C36 15.9(7)
N1 Al1 N3 C36 -105.1(6)
C49 Al1 N3 C36 138.0(6)
N2 Al1 N3 C48 -126.8(2)
N1 Al1 N3 C48 112.2(3)
C49 Al1 N3 C48 -4.7(2)
C13 N1 C1 C6 91.1(5)
Al1 N1 C1 C6 -87.6(4)
C13 N1 C1 C2 -92.6(5)
Al1 N1 C1 C2 88.7(4)
C6 C1 C2 C3 -4.0(7)
N1 C1 C2 C3 179.8(4)
C6 C1 C2 C7 177.9(4)
N1 C1 C2 C7 1.7(7)
C1 C2 C3 C4 -0.2(8)
C7 C2 C3 C4 178.0(5)
C2 C3 C4 C5 2.9(9)
C3 C4 C5 C6 -1.4(9)
C4 C5 C6 C1 -2.7(8)
C4 C5 C6 C10 177.0(5)
C2 C1 C6 C5 5.4(7)
N1 C1 C6 C5 -178.3(4)
C2 C1 C6 C10 -174.3(4)
N1 C1 C6 C10 2.0(7)
C3 C2 C7 C9 63.0(6)
C1 C2 C7 C9 -118.9(5)
C3 C2 C7 C8 -59.1(6)
C1 C2 C7 C8 118.9(5)
C5 C6 C10 C12 -42.4(7)
C1 C6 C10 C12 137.3(5)
C5 C6 C10 C11 79.1(7)
C1 C6 C10 C11 -101.2(6)
C1 N1 C13 C18 -169.3(4)
Al1 N1 C13 C18 9.4(6)
C1 N1 C13 C14 13.4(7)
Al1 N1 C13 C14 -167.9(4)
N1 C13 C14 C15 104.7(6)
C18 C13 C14 C15 -72.8(5)
N1 C13 C14 C16 -138.5(5)
C18 C13 C14 C16 44.0(6)
N1 C13 C14 C17 -17.5(7)
C18 C13 C14 C17 165.1(4)
N1 C13 C18 C19 14.5(8)
C14 C13 C18 C19 -167.8(5)
C24 N2 C19 C18 171.0(4)
Al1 N2 C19 C18 -4.5(6)
C24 N2 C19 C20 -8.2(8)
Al1 N2 C19 C20 176.3(4)
C13 C18 C19 N2 -17.4(8)
C13 C18 C19 C20 161.9(5)
N2 C19 C20 C22 -114.2(6)
C18 C19 C20 C22 66.5(6)
N2 C19 C20 C21 125.7(6)
C18 C19 C20 C21 -53.6(7)
N2 C19 C20 C23 6.3(9)
C18 C19 C20 C23 -173.0(5)
C19 N2 C24 C25 -86.7(6)
Al1 N2 C24 C25 88.9(5)
C19 N2 C24 C29 95.7(6)
Al1 N2 C24 C29 -88.7(5)
C29 C24 C25 C26 -1.0(8)
N2 C24 C25 C26 -178.6(5)
C29 C24 C25 C33 176.8(5)
N2 C24 C25 C33 -0.8(8)
C24 C25 C26 C27 0.1(9)
C33 C25 C26 C27 -177.8(6)
C25 C26 C27 C28 0.5(10)
C26 C27 C28 C29 -0.3(10)
C27 C28 C29 C24 -0.5(9)
C27 C28 C29 C30 -177.9(6)
C25 C24 C29 C28 1.1(8)
N2 C24 C29 C28 178.7(5)
C25 C24 C29 C30 178.4(5)
N2 C24 C29 C30 -4.0(8)
C28 C29 C30 C32 -50.5(7)
C24 C29 C30 C32 132.2(5)
C28 C29 C30 C31 70.1(8)
C24 C29 C30 C31 -107.1(6)
C24 C25 C33 C35 -125.6(6)
C26 C25 C33 C35 52.1(8)
C24 C25 C33 C34 118.3(7)
C26 C25 C33 C34 -63.9(8)
C48 N3 C36 C37 -167.0(4)
Al1 N3 C36 C37 51.9(8)
C48 N3 C36 C41 14.3(5)
Al1 N3 C36 C41 -126.8(6)
C41 C36 C37 C38 1.7(7)
N3 C36 C37 C38 -176.9(4)
C41 C36 C37 C45 -177.8(5)
N3 C36 C37 C45 3.6(8)
C36 C37 C38 C39 -1.3(8)
C45 C37 C38 C39 178.2(5)
C37 C38 C39 C40 1.3(8)
C38 C39 C40 C41 -1.5(8)
C39 C40 C41 C36 1.9(8)
C39 C40 C41 C42 177.6(5)
C37 C36 C41 C40 -2.0(7)
N3 C36 C41 C40 176.8(4)
C37 C36 C41 C42 -178.4(4)
N3 C36 C41 C42 0.4(5)
C40 C41 C42 C44 50.4(7)
C36 C41 C42 C44 -133.5(5)
C40 C41 C42 C43 -71.8(7)
C36 C41 C42 C43 104.3(5)
C40 C41 C42 C48 169.9(5)
C36 C41 C42 C48 -14.0(5)
C38 C37 C45 C47 -61.8(7)
C36 C37 C45 C47 117.6(6)
C38 C37 C45 C46 62.0(7)
C36 C37 C45 C46 -118.5(6)
C36 N3 C48 C49 -155.8(3)
Al1 N3 C48 C49 5.9(3)
C36 N3 C48 C42 -22.8(4)
Al1 N3 C48 C42 138.9(3)
C41 C42 C48 N3 21.6(4)
C44 C42 C48 N3 140.3(4)
C43 C42 C48 N3 -95.8(5)
C41 C42 C48 C49 136.5(5)
C44 C42 C48 C49 -104.8(6)
C43 C42 C48 C49 19.1(7)
C50 N4 C49 C48 -1.2(7)
C50 N4 C49 Al1 -177.3(4)
N3 C48 C49 N4 177.0(4)
C42 C48 C49 N4 59.2(7)
N3 C48 C49 Al1 -5.4(3)
C42 C48 C49 Al1 -123.1(5)
N3 Al1 C49 N4 -178.4(5)
N2 Al1 C49 N4 -59.2(5)
N1 Al1 C49 N4 72.0(5)
N3 Al1 C49 C48 4.5(2)
N2 Al1 C49 C48 123.8(2)
N1 Al1 C49 C48 -105.0(2)
C49 N4 C50 C55 74.2(6)
C49 N4 C50 C51 -111.2(5)
C55 C50 C51 C52 -7.5(8)
N4 C50 C51 C52 178.0(5)
C55 C50 C51 C59 169.8(5)
N4 C50 C51 C59 -4.8(7)
C50 C51 C52 C53 4.3(11)
C59 C51 C52 C53 -173.0(7)
C51 C52 C53 C54 0.4(13)
C52 C53 C54 C55 -2.3(13)
C51 C50 C55 C54 5.8(8)
N4 C50 C55 C54 -179.8(5)
C51 C50 C55 C56 -169.9(5)
N4 C50 C55 C56 4.4(8)
C53 C54 C55 C50 -0.8(11)
C53 C54 C55 C56 175.1(7)
C50 C55 C56 C58 -133.2(6)
C54 C55 C56 C58 51.1(8)
C50 C55 C56 C57 103.5(6)
C54 C55 C56 C57 -72.1(7)
C52 C51 C59 C60 84.6(7)
C50 C51 C59 C60 -92.5(7)
C52 C51 C59 C61 -37.2(8)
C50 C51 C59 C61 145.7(6)
